data_7004451
loop_
_publ_author_name
'Chandrasekhar, Vadapalli'
'Azhakar, Ramachandran'
'Pandian, Balasubramanian Murugesa'
'Boomishankar, Ramamoorthy'
'Steiner, Alexander'

_publ_section_title
;
 A phosphorus-supported multisite coordination ligand containing three
 imidazolyl arms and its metalation behaviour. An unprecedented
 co-existence of mononuclear and macrocyclic dinuclear Zn(ii) complexes
 in the same unit cell of a crystalline lattice
;
_journal_issue 43
_journal_name_full 'Dalton Transactions'
_journal_page_first 5962
_journal_page_last 5969
_journal_paper_doi 10.1039/b807074a
_journal_year 2008
_chemical_formula_sum 'C60 H84 N56 O24 P4 S4 Zn4'
_chemical_formula_weight 2487.43
_chemical_name_systematic
;
?
;
_space_group_IT_number 2
_symmetry_cell_setting triclinic
_symmetry_space_group_name_Hall '-P 1'
_symmetry_space_group_name_H-M 'P -1'
_atom_sites_solution_hydrogens geom
_atom_sites_solution_primary direct
_atom_sites_solution_secondary difmap
_audit_creation_method SHELXL-97
_cell_angle_alpha 65.401(3)
_cell_angle_beta 86.569(4)
_cell_angle_gamma 74.121(4)
_cell_formula_units_Z 1
_cell_length_a 10.402(2)
_cell_length_b 15.451(3)
_cell_length_c 18.222(4)
_cell_measurement_reflns_used 3727
_cell_measurement_temperature 298(2)
_cell_measurement_theta_max 25.39
_cell_measurement_theta_min 2.29
_cell_volume 2556.4(9)
_computing_cell_refinement 'Bruker SMART'
_computing_data_collection 'Bruker SMART'
_computing_data_reduction 'Bruker SAINT'
_computing_molecular_graphics 'Bruker SHELXTL'
_computing_publication_material 'Bruker SHELXTL'
_computing_structure_refinement 'SHELXL-97 (Sheldrick, 1997)'
_computing_structure_solution 'SHELXS-97 (Sheldrick, 1990)'
_diffrn_ambient_temperature 298(2)
_diffrn_measured_fraction_theta_full 0.948
_diffrn_measured_fraction_theta_max 0.948
_diffrn_measurement_device_type 'CCD area detector'
_diffrn_measurement_method 'Omega scans'
_diffrn_radiation_monochromator graphite
_diffrn_radiation_source 'fine-focus sealed tube'
_diffrn_radiation_type MoK\a
_diffrn_radiation_wavelength 0.71073
_diffrn_reflns_av_R_equivalents 0.0277
_diffrn_reflns_av_sigmaI/netI 0.0636
_diffrn_reflns_limit_h_max 13
_diffrn_reflns_limit_h_min -13
_diffrn_reflns_limit_k_max 15
_diffrn_reflns_limit_k_min -20
_diffrn_reflns_limit_l_max 22
_diffrn_reflns_limit_l_min -24
_diffrn_reflns_number 17052
_diffrn_reflns_theta_full 28.44
_diffrn_reflns_theta_max 28.44
_diffrn_reflns_theta_min 2.18
_exptl_absorpt_coefficient_mu 1.167
_exptl_absorpt_correction_T_max 0.9145
_exptl_absorpt_correction_T_min 0.8804
_exptl_absorpt_correction_type empirical
_exptl_crystal_colour colorless
_exptl_crystal_density_diffrn 1.616
_exptl_crystal_density_method 'not measured'
_exptl_crystal_description block
_exptl_crystal_F_000 1272
_exptl_crystal_size_max 0.11
_exptl_crystal_size_mid 0.09
_exptl_crystal_size_min 0.08
_refine_diff_density_max 0.738
_refine_diff_density_min -0.538
_refine_diff_density_rms 0.089
_refine_ls_extinction_method none
_refine_ls_goodness_of_fit_ref 1.064
_refine_ls_hydrogen_treatment mixed
_refine_ls_matrix_type full
_refine_ls_number_parameters 724
_refine_ls_number_reflns 12204
_refine_ls_number_restraints 1
_refine_ls_restrained_S_all 1.064
_refine_ls_R_factor_all 0.0989
_refine_ls_R_factor_gt 0.0567
_refine_ls_shift/su_max 0.001
_refine_ls_shift/su_mean 0.000
_refine_ls_structure_factor_coef Fsqd
_refine_ls_weighting_details 'calc w=1/[\s^2^(Fo^2^)+(0.0719P)^2^+1.5667P] where P=(Fo^2^+2Fc^2^)/3'
_refine_ls_weighting_scheme calc
_refine_ls_wR_factor_gt 0.1334
_refine_ls_wR_factor_ref 0.1751
_reflns_number_gt 7513
_reflns_number_total 12204
_reflns_threshold_expression >2sigma(I)
_cod_data_source_file b807074a.txt
_cod_data_source_block 5+6
_cod_depositor_comments
;
The following automatic conversions were performed:
'_symmetry_cell_setting' value 'Triclinic' changed to 'triclinic'
according to '/home/saulius/struct/CIF-dictionaries/cif_core.dic'
dictionary named 'cif_core.dic' version 2.4.1 from 2010-06-29.

Automatic conversion script
Id: cif_fix_enum 1527 2010-12-29 10:47:43Z saulius 
;
_cod_original_sg_symbol_H-M P-1
_cod_database_code 7004451

loop_
_symmetry_equiv_pos_as_xyz
'x, y, z'
'-x, -y, -z'

loop_
_atom_site_label
_atom_site_type_symbol
_atom_site_fract_x
_atom_site_fract_y
_atom_site_fract_z
_atom_site_U_iso_or_equiv
_atom_site_adp_type
_atom_site_occupancy
_atom_site_symmetry_multiplicity
_atom_site_calc_flag
_atom_site_refinement_flags
_atom_site_disorder_assembly
_atom_site_disorder_group
Zn1 Zn -0.00574(5) 0.79189(3) 0.51141(3) 0.04251(14) Uani 1 1 d . . .
Zn2 Zn 0.41902(5) 0.22421(4) 0.96603(3) 0.05159(16) Uani 1 1 d . . .
P1 P 0.32628(10) 0.63798(8) 0.58810(7) 0.0441(3) Uani 1 1 d . . .
P2 P 0.11441(11) 0.27380(9) 1.06707(7) 0.0483(3) Uani 1 1 d . . .
S1 S 0.50776(12) 0.56440(11) 0.62779(9) 0.0669(4) Uani 1 1 d . . .
S2 S -0.03955(13) 0.28794(10) 1.12910(8) 0.0645(3) Uani 1 1 d . . .
N1 N 0.2186(3) 0.6144(3) 0.6601(2) 0.0454(8) Uani 1 1 d . . .
N2 N 0.0902(3) 0.6773(2) 0.6391(2) 0.0417(7) Uani 1 1 d . . .
N3 N -0.1524(3) 0.8076(2) 0.5875(2) 0.0437(8) Uani 1 1 d . . .
N4 N -0.3307(4) 0.8291(3) 0.6533(3) 0.0565(10) Uani 1 1 d . . .
N5 N 0.3064(3) 0.7608(3) 0.5444(2) 0.0499(9) Uani 1 1 d . . .
N6 N 0.1898(3) 0.8211(3) 0.4973(2) 0.0460(8) Uani 1 1 d . . .
N7 N -0.0480(4) 0.9326(3) 0.4199(2) 0.0498(9) Uani 1 1 d . . .
N8 N -0.1093(5) 1.0801(3) 0.3222(3) 0.0672(12) Uani 1 1 d . . .
N9 N 0.2626(3) 0.6223(2) 0.5138(2) 0.0447(8) Uani 1 1 d . . .
N10 N 0.2150(3) 0.5379(2) 0.5431(2) 0.0429(8) Uani 1 1 d . . .
N11 N 0.0933(4) 0.3783(3) 0.5945(2) 0.0455(8) Uani 1 1 d . . .
N12 N 0.0622(3) 0.2957(2) 0.52726(19) 0.0393(7) Uani 1 1 d . . .
N13 N 0.1872(4) 0.3657(3) 1.0433(2) 0.0542(9) Uani 1 1 d . . .
N14 N 0.2913(4) 0.3640(3) 0.9928(2) 0.0520(9) Uani 1 1 d . . .
N15 N 0.5026(4) 0.3391(3) 0.9048(2) 0.0520(9) Uani 1 1 d . . .
N16 N 0.6195(4) 0.4415(3) 0.8350(3) 0.0645(11) Uani 1 1 d . . .
N17 N 0.0742(4) 0.2698(3) 0.9817(2) 0.0601(10) Uani 1 1 d . . .
N18 N 0.1837(4) 0.2429(3) 0.9406(2) 0.0551(9) Uani 1 1 d . . .
N19 N 0.4096(4) 0.1849(3) 0.8737(2) 0.0584(10) Uani 1 1 d . . .
N20 N 0.4386(5) 0.1631(4) 0.7621(3) 0.0718(13) Uani 1 1 d . . .
N21 N 0.2357(4) 0.1701(3) 1.1178(2) 0.0585(10) Uani 1 1 d . . .
N22 N 0.3646(4) 0.1608(3) 1.0887(2) 0.0563(9) Uani 1 1 d . . .
N23 N 0.6028(4) 0.1230(3) 1.0302(2) 0.0645(11) Uani 1 1 d . . .
N24 N 0.8004(5) 0.0362(4) 1.0938(3) 0.0776(13) Uani 1 1 d D . .
N25 N 0.9037(5) 0.4491(3) 0.7336(3) 0.0624(10) Uani 1 1 d . . .
N26 N 0.5421(4) 0.9303(3) 0.3753(2) 0.0570(10) Uani 1 1 d . . .
N27 N 0.5884(4) 0.2283(3) 0.2222(3) 0.0627(11) Uani 1 1 d . . .
N28 N 0.9052(5) 0.1301(4) 0.8090(4) 0.0757(13) Uani 1 1 d . . .
O1 O 0.855(3) 0.3837(15) 0.7333(11) 0.092(5) Uani 0.60 1 d P A 1
O1A O 0.842(4) 0.414(3) 0.7066(17) 0.104(10) Uani 0.40 1 d P A 2
O2 O 0.8423(5) 0.5049(3) 0.7639(3) 0.1008(15) Uani 1 1 d . A .
O3 O 1.0213(4) 0.4459(3) 0.7160(2) 0.0838(12) Uani 1 1 d . A .
O4 O 0.4427(4) 0.9360(4) 0.3365(2) 0.0874(13) Uani 1 1 d . . .
O5 O 0.5293(4) 0.9763(2) 0.4176(2) 0.0674(9) Uani 1 1 d . . .
O6 O 0.6527(4) 0.8797(3) 0.3693(3) 0.0924(13) Uani 1 1 d . . .
O7 O 0.5880(3) 0.1454(3) 0.2764(2) 0.0681(9) Uani 1 1 d . . .
O8 O 0.6931(4) 0.2540(3) 0.2125(3) 0.1032(15) Uani 1 1 d . . .
O9 O 0.4869(4) 0.2825(3) 0.1775(3) 0.0818(11) Uani 1 1 d . . .
O10 O 0.9962(5) 0.1232(4) 0.7653(3) 0.1141(17) Uani 1 1 d . . .
O11 O 0.9350(5) 0.0841(4) 0.8835(3) 0.1091(15) Uani 1 1 d . . .
O12 O 0.7913(5) 0.1746(4) 0.7865(4) 0.144(2) Uani 1 1 d . . .
C1 C 0.2520(5) 0.5388(4) 0.7421(3) 0.0621(13) Uani 1 1 d . . .
H1A H 0.2440 0.5697 0.7789 0.093 Uiso 1 1 calc R . .
H1B H 0.3423 0.4988 0.7462 0.093 Uiso 1 1 calc R . .
H1C H 0.1918 0.4978 0.7556 0.093 Uiso 1 1 calc R . .
C2 C 0.0031(4) 0.6698(3) 0.6917(2) 0.0411(9) Uani 1 1 d . . .
H2A H 0.0232 0.6218 0.7445 0.049 Uiso 1 1 calc R . .
C3 C -0.1270(4) 0.7379(3) 0.6666(2) 0.0424(9) Uani 1 1 d . . .
C4 C -0.2771(4) 0.8600(3) 0.5827(3) 0.0486(10) Uani 1 1 d . . .
H4A H -0.3217 0.9120 0.5357 0.058 Uiso 1 1 calc R . .
C5 C -0.2383(4) 0.7518(4) 0.7080(3) 0.0577(12) Uani 1 1 d . . .
H5A H -0.2489 0.7157 0.7624 0.069 Uiso 1 1 calc R . .
C6 C 0.4047(6) 0.8041(4) 0.5562(4) 0.0848(18) Uani 1 1 d . . .
H6A H 0.4566 0.8212 0.5094 0.127 Uiso 1 1 calc R . .
H6B H 0.4628 0.7575 0.6029 0.127 Uiso 1 1 calc R . .
H6C H 0.3606 0.8626 0.5641 0.127 Uiso 1 1 calc R . .
C7 C 0.1862(5) 0.9092(3) 0.4451(3) 0.0560(11) Uani 1 1 d . . .
H7A H 0.2617 0.9325 0.4369 0.067 Uiso 1 1 calc R . .
C8 C 0.0611(5) 0.9702(3) 0.4000(3) 0.0532(11) Uani 1 1 d . . .
C9 C -0.1478(5) 1.0008(4) 0.3719(3) 0.0631(13) Uani 1 1 d . . .
H9N H -0.2345 0.9951 0.3722 0.076 Uiso 1 1 calc R . .
C10 C 0.0233(5) 1.0617(4) 0.3392(3) 0.0677(14) Uani 1 1 d . . .
H10 H 0.0772 1.1037 0.3141 0.081 Uiso 1 1 calc R . .
C11 C 0.3254(5) 0.6507(4) 0.4364(3) 0.0601(12) Uani 1 1 d . . .
H11A H 0.4007 0.5972 0.4385 0.090 Uiso 1 1 calc R . .
H11B H 0.3552 0.7082 0.4259 0.090 Uiso 1 1 calc R . .
H11C H 0.2616 0.6655 0.3940 0.090 Uiso 1 1 calc R . .
C12 C 0.2092(4) 0.4972(3) 0.4954(3) 0.0438(9) Uani 1 1 d . . .
H12 H 0.2431 0.5197 0.4445 0.053 Uiso 1 1 calc R . .
C13 C 0.1494(4) 0.4155(3) 0.5216(2) 0.0417(9) Uani 1 1 d . . .
C14 C 0.0417(4) 0.3075(3) 0.5943(2) 0.0458(9) Uani 1 1 d . . .
H14 H -0.0031 0.2714 0.6367 0.055 Uiso 1 1 calc R . .
C15 C 0.1296(4) 0.3637(3) 0.4813(3) 0.0444(9) Uani 1 1 d . . .
H15 H 0.1575 0.3726 0.4299 0.053 Uiso 1 1 calc R . .
C16 C 0.1494(5) 0.4418(4) 1.0730(3) 0.0640(13) Uani 1 1 d . . .
H16A H 0.2258 0.4411 1.1006 0.096 Uiso 1 1 calc R . .
H16B H 0.0797 0.4298 1.1098 0.096 Uiso 1 1 calc R . .
H16C H 0.1177 0.5053 1.0284 0.096 Uiso 1 1 calc R . .
C17 C 0.3478(5) 0.4345(3) 0.9669(3) 0.0530(11) Uani 1 1 d . . .
H17 H 0.3191 0.4888 0.9797 0.064 Uiso 1 1 calc R . .
C18 C 0.4581(4) 0.4246(3) 0.9169(3) 0.0511(10) Uani 1 1 d . . .
C19 C 0.5989(5) 0.3526(4) 0.8551(3) 0.0618(12) Uani 1 1 d . . .
H19 H 0.6469 0.3064 0.8362 0.074 Uiso 1 1 calc R . .
C20 C 0.5298(5) 0.4893(4) 0.8728(3) 0.0625(13) Uani 1 1 d . . .
H20 H 0.5196 0.5526 0.8694 0.075 Uiso 1 1 calc R . .
C21 C -0.0592(5) 0.2909(5) 0.9492(4) 0.0814(17) Uani 1 1 d . . .
H21A H -0.0738 0.3458 0.8970 0.122 Uiso 1 1 calc R . .
H21B H -0.1232 0.3072 0.9849 0.122 Uiso 1 1 calc R . .
H21C H -0.0696 0.2339 0.9439 0.122 Uiso 1 1 calc R . .
C22 C 0.1668(5) 0.2351(4) 0.8746(3) 0.0599(12) Uani 1 1 d . . .
H22 H 0.0820 0.2480 0.8522 0.072 Uiso 1 1 calc R . .
C23 C 0.2855(5) 0.2055(3) 0.8377(3) 0.0556(11) Uani 1 1 d . . .
C24 C 0.4984(5) 0.1591(4) 0.8267(3) 0.0655(13) Uani 1 1 d . . .
H24 H 0.5907 0.1406 0.8371 0.079 Uiso 1 1 calc R . .
C25 C 0.3049(6) 0.1919(4) 0.7678(3) 0.0685(14) Uani 1 1 d . . .
H25 H 0.2386 0.2007 0.7313 0.082 Uiso 1 1 calc R . .
C26 C 0.1986(7) 0.0777(4) 1.1454(5) 0.118(3) Uani 1 1 d . . .
H26A H 0.2140 0.0532 1.1042 0.176 Uiso 1 1 calc R . .
H26B H 0.1056 0.0891 1.1565 0.176 Uiso 1 1 calc R . .
H26C H 0.2518 0.0299 1.1938 0.176 Uiso 1 1 calc R . .
C27 C 0.4600(5) 0.1074(4) 1.1432(3) 0.0605(12) Uani 1 1 d . . .
H27 H 0.4455 0.0830 1.1981 0.073 Uiso 1 1 calc R . .
C28 C 0.5911(5) 0.0878(4) 1.1136(3) 0.0610(12) Uani 1 1 d . . .
C29 C 0.7327(6) 0.0889(4) 1.0234(4) 0.0715(14) Uani 1 1 d . . .
H29 H 0.7716 0.1010 0.9741 0.086 Uiso 1 1 calc R . .
C30 C 0.7122(6) 0.0343(4) 1.1519(3) 0.0743(15) Uani 1 1 d . . .
H30 H 0.7316 0.0022 1.2075 0.089 Uiso 1 1 calc R . .
H11N H 0.083(5) 0.403(3) 0.630(3) 0.060(14) Uiso 1 1 d . . .
H4N H -0.418(7) 0.858(5) 0.669(4) 0.11(2) Uiso 1 1 d . . .
H24N H 0.887(3) -0.002(4) 1.095(4) 0.12(3) Uiso 1 1 d D . .
H20N H 0.476(7) 0.142(5) 0.728(4) 0.10(2) Uiso 1 1 d . . .
H8N H -0.162(5) 1.131(4) 0.290(3) 0.065(16) Uiso 1 1 d . . .
H16N H 0.684(6) 0.463(5) 0.801(4) 0.10(2) Uiso 1 1 d . . .

loop_
_atom_site_aniso_label
_atom_site_aniso_U_11
_atom_site_aniso_U_22
_atom_site_aniso_U_33
_atom_site_aniso_U_23
_atom_site_aniso_U_13
_atom_site_aniso_U_12
Zn1 0.0435(3) 0.0422(3) 0.0471(3) -0.0212(2) 0.0078(2) -0.0168(2)
Zn2 0.0574(3) 0.0538(3) 0.0494(3) -0.0246(2) 0.0107(2) -0.0209(3)
P1 0.0354(5) 0.0482(6) 0.0554(6) -0.0302(5) 0.0047(5) -0.0086(5)
P2 0.0479(6) 0.0484(6) 0.0491(6) -0.0217(5) 0.0077(5) -0.0125(5)
S1 0.0392(6) 0.0789(9) 0.0800(9) -0.0403(7) -0.0002(6) 0.0003(6)
S2 0.0562(7) 0.0741(8) 0.0613(7) -0.0291(6) 0.0197(6) -0.0172(6)
N1 0.0404(18) 0.046(2) 0.0463(19) -0.0193(16) 0.0001(15) -0.0054(15)
N2 0.0388(18) 0.0396(18) 0.0452(19) -0.0184(15) 0.0023(15) -0.0073(14)
N3 0.0412(18) 0.0419(19) 0.050(2) -0.0225(16) 0.0013(15) -0.0085(15)
N4 0.038(2) 0.066(3) 0.069(3) -0.037(2) 0.0070(19) -0.0049(18)
N5 0.044(2) 0.052(2) 0.067(2) -0.0338(19) 0.0058(17) -0.0196(17)
N6 0.046(2) 0.044(2) 0.056(2) -0.0247(17) 0.0080(16) -0.0181(16)
N7 0.051(2) 0.0405(19) 0.054(2) -0.0139(16) 0.0056(17) -0.0177(17)
N8 0.068(3) 0.046(2) 0.075(3) -0.009(2) -0.009(2) -0.019(2)
N9 0.051(2) 0.0432(19) 0.0498(19) -0.0256(16) 0.0107(16) -0.0190(16)
N10 0.0422(18) 0.0403(18) 0.0486(19) -0.0210(15) 0.0036(15) -0.0112(15)
N11 0.052(2) 0.048(2) 0.044(2) -0.0237(17) 0.0026(16) -0.0176(17)
N12 0.0426(18) 0.0376(17) 0.0428(18) -0.0204(14) 0.0047(14) -0.0134(14)
N13 0.060(2) 0.052(2) 0.058(2) -0.0302(18) 0.0183(18) -0.0184(18)
N14 0.056(2) 0.052(2) 0.053(2) -0.0239(18) 0.0107(17) -0.0204(18)
N15 0.049(2) 0.056(2) 0.051(2) -0.0197(18) 0.0096(17) -0.0194(18)
N16 0.054(2) 0.071(3) 0.063(3) -0.017(2) 0.009(2) -0.027(2)
N17 0.049(2) 0.072(3) 0.067(3) -0.039(2) 0.0039(19) -0.0115(19)
N18 0.051(2) 0.061(2) 0.059(2) -0.0329(19) 0.0076(18) -0.0126(18)
N19 0.057(2) 0.068(3) 0.064(2) -0.040(2) 0.0093(19) -0.019(2)
N20 0.074(3) 0.080(3) 0.070(3) -0.045(3) 0.015(2) -0.014(2)
N21 0.055(2) 0.049(2) 0.072(3) -0.0243(19) 0.0130(19) -0.0162(18)
N22 0.056(2) 0.057(2) 0.057(2) -0.0259(19) 0.0094(19) -0.0139(19)
N23 0.076(3) 0.060(3) 0.052(2) -0.018(2) 0.004(2) -0.019(2)
N24 0.066(3) 0.078(3) 0.074(3) -0.026(3) 0.005(3) -0.007(3)
N25 0.075(3) 0.065(3) 0.055(2) -0.029(2) 0.022(2) -0.029(2)
N26 0.055(2) 0.066(3) 0.049(2) -0.026(2) 0.0130(19) -0.015(2)
N27 0.048(2) 0.060(3) 0.073(3) -0.022(2) 0.015(2) -0.017(2)
N28 0.061(3) 0.062(3) 0.100(4) -0.028(3) 0.018(3) -0.024(2)
O1 0.124(10) 0.104(9) 0.094(12) -0.064(10) 0.048(10) -0.071(8)
O1A 0.101(13) 0.18(3) 0.074(15) -0.062(16) 0.032(11) -0.092(17)
O2 0.108(3) 0.083(3) 0.143(4) -0.072(3) 0.073(3) -0.049(3)
O3 0.071(2) 0.122(3) 0.094(3) -0.073(3) 0.031(2) -0.042(2)
O4 0.055(2) 0.147(4) 0.082(3) -0.072(3) 0.0074(19) -0.024(2)
O5 0.081(2) 0.061(2) 0.056(2) -0.0307(17) 0.0035(17) -0.0036(18)
O6 0.063(2) 0.108(3) 0.128(4) -0.081(3) 0.004(2) -0.006(2)
O7 0.059(2) 0.060(2) 0.070(2) -0.0138(18) 0.0174(17) -0.0161(17)
O8 0.063(2) 0.084(3) 0.132(4) -0.008(3) 0.012(2) -0.033(2)
O9 0.062(2) 0.058(2) 0.103(3) -0.015(2) -0.004(2) -0.0090(18)
O10 0.081(3) 0.122(4) 0.096(3) -0.019(3) 0.029(3) -0.010(3)
O11 0.107(4) 0.123(4) 0.095(3) -0.049(3) 0.040(3) -0.029(3)
O12 0.062(3) 0.103(4) 0.226(7) -0.041(4) 0.004(4) -0.003(3)
C1 0.049(3) 0.068(3) 0.055(3) -0.016(2) -0.003(2) -0.008(2)
C2 0.038(2) 0.042(2) 0.040(2) -0.0159(17) 0.0044(17) -0.0073(17)
C3 0.043(2) 0.041(2) 0.045(2) -0.0216(18) 0.0091(17) -0.0110(17)
C4 0.038(2) 0.051(3) 0.058(3) -0.029(2) 0.0005(19) -0.0032(19)
C5 0.044(2) 0.068(3) 0.060(3) -0.030(2) 0.011(2) -0.011(2)
C6 0.089(4) 0.079(4) 0.093(4) -0.026(3) -0.019(3) -0.043(3)
C7 0.054(3) 0.049(3) 0.071(3) -0.023(2) 0.010(2) -0.027(2)
C8 0.056(3) 0.044(2) 0.061(3) -0.019(2) 0.007(2) -0.021(2)
C9 0.061(3) 0.054(3) 0.070(3) -0.016(2) -0.002(2) -0.023(2)
C10 0.071(3) 0.051(3) 0.079(3) -0.017(3) 0.005(3) -0.031(3)
C11 0.070(3) 0.064(3) 0.062(3) -0.035(2) 0.018(2) -0.032(3)
C12 0.041(2) 0.044(2) 0.051(2) -0.0240(19) 0.0107(18) -0.0139(18)
C13 0.039(2) 0.037(2) 0.048(2) -0.0191(18) 0.0043(17) -0.0073(16)
C14 0.049(2) 0.043(2) 0.043(2) -0.0148(18) 0.0031(18) -0.0132(19)
C15 0.050(2) 0.045(2) 0.046(2) -0.0232(19) 0.0078(18) -0.0192(19)
C16 0.072(3) 0.063(3) 0.071(3) -0.040(3) 0.017(3) -0.024(3)
C17 0.057(3) 0.045(2) 0.060(3) -0.023(2) 0.004(2) -0.016(2)
C18 0.054(3) 0.048(3) 0.052(2) -0.018(2) -0.001(2) -0.018(2)
C19 0.056(3) 0.063(3) 0.066(3) -0.028(3) 0.009(2) -0.016(2)
C20 0.060(3) 0.058(3) 0.065(3) -0.015(2) -0.001(2) -0.024(2)
C21 0.044(3) 0.120(5) 0.095(4) -0.068(4) -0.001(3) -0.008(3)
C22 0.059(3) 0.066(3) 0.064(3) -0.038(3) 0.001(2) -0.015(2)
C23 0.062(3) 0.057(3) 0.054(3) -0.031(2) -0.003(2) -0.011(2)
C24 0.062(3) 0.078(4) 0.069(3) -0.042(3) 0.008(3) -0.022(3)
C25 0.068(3) 0.075(4) 0.063(3) -0.036(3) -0.004(3) -0.007(3)
C26 0.078(4) 0.052(4) 0.196(8) -0.026(4) 0.032(5) -0.022(3)
C27 0.065(3) 0.057(3) 0.049(3) -0.015(2) -0.005(2) -0.011(2)
C28 0.065(3) 0.062(3) 0.057(3) -0.027(2) 0.006(2) -0.016(2)
C29 0.066(3) 0.079(4) 0.074(4) -0.037(3) 0.023(3) -0.022(3)
C30 0.069(4) 0.079(4) 0.062(3) -0.023(3) -0.001(3) -0.009(3)

loop_
_atom_type_symbol
_atom_type_description
_atom_type_scat_dispersion_real
_atom_type_scat_dispersion_imag
_atom_type_scat_source
C C 0.0033 0.0016 'International Tables Vol C Tables 4.2.6.8 and 6.1.1.4'
H H 0.0000 0.0000 'International Tables Vol C Tables 4.2.6.8 and 6.1.1.4'
N N 0.0061 0.0033 'International Tables Vol C Tables 4.2.6.8 and 6.1.1.4'
O O 0.0106 0.0060 'International Tables Vol C Tables 4.2.6.8 and 6.1.1.4'
P P 0.1023 0.0942 'International Tables Vol C Tables 4.2.6.8 and 6.1.1.4'
S S 0.1246 0.1234 'International Tables Vol C Tables 4.2.6.8 and 6.1.1.4'
Zn Zn 0.2839 1.4301 'International Tables Vol C Tables 4.2.6.8 and 6.1.1.4'

loop_
_geom_angle_atom_site_label_1
_geom_angle_atom_site_label_2
_geom_angle_atom_site_label_3
_geom_angle
_geom_angle_site_symmetry_1
_geom_angle_site_symmetry_3
_geom_angle_publ_flag
N12 Zn1 N3 100.26(13) 2_566 . ?
N12 Zn1 N7 108.73(14) 2_566 . ?
N3 Zn1 N7 101.70(14) . . ?
N12 Zn1 N6 125.48(13) 2_566 . ?
N3 Zn1 N6 132.20(13) . . ?
N7 Zn1 N6 78.08(14) . . ?
N12 Zn1 N2 100.30(12) 2_566 . ?
N3 Zn1 N2 75.79(12) . . ?
N7 Zn1 N2 150.77(13) . . ?
N6 Zn1 N2 82.46(12) . . ?
N19 Zn2 N15 97.20(16) . . ?
N19 Zn2 N23 101.74(16) . . ?
N15 Zn2 N23 94.39(16) . . ?
N19 Zn2 N22 130.49(16) . . ?
N15 Zn2 N22 132.28(15) . . ?
N23 Zn2 N22 76.42(15) . . ?
N19 Zn2 N14 132.78(15) . . ?
N15 Zn2 N14 72.80(14) . . ?
N23 Zn2 N14 124.59(15) . . ?
N22 Zn2 N14 74.81(13) . . ?
N19 Zn2 N18 73.44(14) . . ?
N15 Zn2 N18 120.69(14) . . ?
N23 Zn2 N18 144.83(15) . . ?
N22 Zn2 N18 80.92(14) . . ?
N14 Zn2 N18 73.24(13) . . ?
N1 P1 N9 104.45(17) . . ?
N1 P1 N5 108.18(18) . . ?
N9 P1 N5 100.53(18) . . ?
N1 P1 S1 112.56(13) . . ?
N9 P1 S1 117.62(14) . . ?
N5 P1 S1 112.42(14) . . ?
N17 P2 N13 108.2(2) . . ?
N17 P2 N21 107.3(2) . . ?
N13 P2 N21 104.8(2) . . ?
N17 P2 S2 111.07(15) . . ?
N13 P2 S2 112.79(14) . . ?
N21 P2 S2 112.29(15) . . ?
N2 N1 C1 119.5(3) . . ?
N2 N1 P1 115.4(3) . . ?
C1 N1 P1 125.0(3) . . ?
C2 N2 N1 120.1(3) . . ?
C2 N2 Zn1 110.8(3) . . ?
N1 N2 Zn1 128.7(2) . . ?
C4 N3 C3 105.6(4) . . ?
C4 N3 Zn1 138.1(3) . . ?
C3 N3 Zn1 115.7(3) . . ?
C4 N4 C5 108.8(4) . . ?
C4 N4 H4N 129(4) . . ?
C5 N4 H4N 122(4) . . ?
N6 N5 C6 119.7(4) . . ?
N6 N5 P1 118.3(3) . . ?
C6 N5 P1 122.0(3) . . ?
C7 N6 N5 119.8(4) . . ?
C7 N6 Zn1 113.0(3) . . ?
N5 N6 Zn1 126.7(2) . . ?
C9 N7 C8 106.0(4) . . ?
C9 N7 Zn1 140.4(3) . . ?
C8 N7 Zn1 113.7(3) . . ?
C9 N8 C10 107.8(4) . . ?
C9 N8 H8N 122(4) . . ?
C10 N8 H8N 130(4) . . ?
N10 N9 C11 119.6(3) . . ?
N10 N9 P1 112.2(3) . . ?
C11 N9 P1 117.9(3) . . ?
C12 N10 N9 118.2(3) . . ?
C14 N11 C13 107.3(4) . . ?
C14 N11 H11N 127(3) . . ?
C13 N11 H11N 125(3) . . ?
C14 N12 C15 105.4(3) . . ?
C14 N12 Zn1 131.1(3) . 2_566 ?
C15 N12 Zn1 123.4(3) . 2_566 ?
N14 N13 C16 120.2(4) . . ?
N14 N13 P2 115.3(3) . . ?
C16 N13 P2 124.5(3) . . ?
C17 N14 N13 120.1(4) . . ?
C17 N14 Zn2 111.6(3) . . ?
N13 N14 Zn2 127.1(3) . . ?
C19 N15 C18 105.9(4) . . ?
C19 N15 Zn2 135.0(4) . . ?
C18 N15 Zn2 119.1(3) . . ?
C19 N16 C20 108.0(4) . . ?
C19 N16 H16N 123(4) . . ?
C20 N16 H16N 129(4) . . ?
N18 N17 C21 119.7(4) . . ?
N18 N17 P2 114.1(3) . . ?
C21 N17 P2 126.2(3) . . ?
C22 N18 N17 120.5(4) . . ?
C22 N18 Zn2 110.2(3) . . ?
N17 N18 Zn2 128.9(3) . . ?
C24 N19 C23 106.4(4) . . ?
C24 N19 Zn2 134.1(3) . . ?
C23 N19 Zn2 118.2(3) . . ?
C24 N20 C25 107.7(5) . . ?
C24 N20 H20N 127(5) . . ?
C25 N20 H20N 125(5) . . ?
N22 N21 C26 111.5(4) . . ?
N22 N21 P2 118.6(3) . . ?
C26 N21 P2 116.1(4) . . ?
C27 N22 N21 114.7(4) . . ?
C27 N22 Zn2 117.2(3) . . ?
N21 N22 Zn2 128.1(3) . . ?
C29 N23 C28 103.5(4) . . ?
C29 N23 Zn2 144.5(4) . . ?
C28 N23 Zn2 111.1(3) . . ?
C29 N24 C30 107.4(5) . . ?
C29 N24 H24N 118(4) . . ?
C30 N24 H24N 132(4) . . ?
O1A N25 O2 118(2) . . ?
O1A N25 O3 119.4(18) . . ?
O2 N25 O3 120.7(5) . . ?
O1A N25 O1 24(2) . . ?
O2 N25 O1 119.1(11) . . ?
O3 N25 O1 119.1(12) . . ?
O5 N26 O6 120.7(4) . . ?
O5 N26 O4 120.2(4) . . ?
O6 N26 O4 119.1(4) . . ?
O8 N27 O9 120.5(4) . . ?
O8 N27 O7 118.9(4) . . ?
O9 N27 O7 120.5(4) . . ?
O12 N28 O10 125.2(7) . . ?
O12 N28 O11 118.7(6) . . ?
O10 N28 O11 116.1(5) . . ?
N1 C1 H1A 109.5 . . ?
N1 C1 H1B 109.5 . . ?
H1A C1 H1B 109.5 . . ?
N1 C1 H1C 109.5 . . ?
H1A C1 H1C 109.5 . . ?
H1B C1 H1C 109.5 . . ?
N2 C2 C3 117.5(4) . . ?
N2 C2 H2A 121.3 . . ?
C3 C2 H2A 121.3 . . ?
C5 C3 N3 109.0(4) . . ?
C5 C3 C2 131.8(4) . . ?
N3 C3 C2 119.2(3) . . ?
N3 C4 N4 111.1(4) . . ?
N3 C4 H4A 124.5 . . ?
N4 C4 H4A 124.5 . . ?
N4 C5 C3 105.5(4) . . ?
N4 C5 H5A 127.2 . . ?
C3 C5 H5A 127.2 . . ?
N5 C6 H6A 109.5 . . ?
N5 C6 H6B 109.5 . . ?
H6A C6 H6B 109.5 . . ?
N5 C6 H6C 109.5 . . ?
H6A C6 H6C 109.5 . . ?
H6B C6 H6C 109.5 . . ?
N6 C7 C8 117.5(4) . . ?
N6 C7 H7A 121.2 . . ?
C8 C7 H7A 121.2 . . ?
C10 C8 N7 109.0(4) . . ?
C10 C8 C7 133.5(4) . . ?
N7 C8 C7 117.5(4) . . ?
N7 C9 N8 111.2(4) . . ?
N7 C9 H9N 124.4 . . ?
N8 C9 H9N 124.4 . . ?
C8 C10 N8 106.1(4) . . ?
C8 C10 H10 127.0 . . ?
N8 C10 H10 127.0 . . ?
N9 C11 H11A 109.5 . . ?
N9 C11 H11B 109.5 . . ?
H11A C11 H11B 109.5 . . ?
N9 C11 H11C 109.5 . . ?
H11A C11 H11C 109.5 . . ?
H11B C11 H11C 109.5 . . ?
N10 C12 C13 119.3(4) . . ?
N10 C12 H12 120.3 . . ?
C13 C12 H12 120.3 . . ?
C15 C13 N11 105.4(4) . . ?
C15 C13 C12 129.6(4) . . ?
N11 C13 C12 125.0(4) . . ?
N12 C14 N11 111.6(4) . . ?
N12 C14 H14 124.2 . . ?
N11 C14 H14 124.2 . . ?
C13 C15 N12 110.4(4) . . ?
C13 C15 H15 124.8 . . ?
N12 C15 H15 124.8 . . ?
N13 C16 H16A 109.5 . . ?
N13 C16 H16B 109.5 . . ?
H16A C16 H16B 109.5 . . ?
N13 C16 H16C 109.5 . . ?
H16A C16 H16C 109.5 . . ?
H16B C16 H16C 109.5 . . ?
N14 C17 C18 116.0(4) . . ?
N14 C17 H17 122.0 . . ?
C18 C17 H17 122.0 . . ?
C20 C18 N15 109.3(4) . . ?
C20 C18 C17 131.2(5) . . ?
N15 C18 C17 119.4(4) . . ?
N15 C19 N16 111.2(5) . . ?
N15 C19 H19 124.4 . . ?
N16 C19 H19 124.4 . . ?
N16 C20 C18 105.6(5) . . ?
N16 C20 H20 127.2 . . ?
C18 C20 H20 127.2 . . ?
N17 C21 H21A 109.5 . . ?
N17 C21 H21B 109.5 . . ?
H21A C21 H21B 109.5 . . ?
N17 C21 H21C 109.5 . . ?
H21A C21 H21C 109.5 . . ?
H21B C21 H21C 109.5 . . ?
N18 C22 C23 116.2(4) . . ?
N18 C22 H22 121.9 . . ?
C23 C22 H22 121.9 . . ?
C25 C23 N19 107.8(4) . . ?
C25 C23 C22 132.0(5) . . ?
N19 C23 C22 120.2(4) . . ?
N19 C24 N20 111.0(5) . . ?
N19 C24 H24 124.5 . . ?
N20 C24 H24 124.5 . . ?
N20 C25 C23 107.0(5) . . ?
N20 C25 H25 126.5 . . ?
C23 C25 H25 126.5 . . ?
N21 C26 H26A 109.5 . . ?
N21 C26 H26B 109.5 . . ?
H26A C26 H26B 109.5 . . ?
N21 C26 H26C 109.5 . . ?
H26A C26 H26C 109.5 . . ?
H26B C26 H26C 109.5 . . ?
N22 C27 C28 115.3(4) . . ?
N22 C27 H27 122.4 . . ?
C28 C27 H27 122.4 . . ?
C30 C28 N23 109.5(5) . . ?
C30 C28 C27 131.9(5) . . ?
N23 C28 C27 118.5(4) . . ?
N24 C29 N23 112.9(5) . . ?
N24 C29 H29 123.6 . . ?
N23 C29 H29 123.6 . . ?
C28 C30 N24 106.8(5) . . ?
C28 C30 H30 126.6 . . ?
N24 C30 H30 126.6 . . ?

loop_
_geom_bond_atom_site_label_1
_geom_bond_atom_site_label_2
_geom_bond_distance
_geom_bond_site_symmetry_2
_geom_bond_publ_flag
Zn1 N12 1.988(3) 2_566 ?
Zn1 N3 2.033(3) . ?
Zn1 N7 2.060(3) . ?
Zn1 N6 2.180(3) . ?
Zn1 N2 2.329(3) . ?
Zn2 N19 2.028(4) . ?
Zn2 N15 2.058(4) . ?
Zn2 N23 2.139(4) . ?
Zn2 N22 2.146(4) . ?
Zn2 N14 2.429(4) . ?
Zn2 N18 2.435(4) . ?
P1 N1 1.660(4) . ?
P1 N9 1.672(3) . ?
P1 N5 1.680(4) . ?
P1 S1 1.9194(16) . ?
P2 N17 1.665(4) . ?
P2 N13 1.677(4) . ?
P2 N21 1.677(4) . ?
P2 S2 1.9204(17) . ?
N1 N2 1.384(4) . ?
N1 C1 1.452(6) . ?
N2 C2 1.271(5) . ?
N3 C4 1.314(5) . ?
N3 C3 1.380(5) . ?
N4 C4 1.320(6) . ?
N4 C5 1.357(6) . ?
N4 H4N 0.98(7) . ?
N5 N6 1.384(5) . ?
N5 C6 1.436(6) . ?
N6 C7 1.287(5) . ?
N7 C9 1.302(6) . ?
N7 C8 1.377(5) . ?
N8 C9 1.335(6) . ?
N8 C10 1.358(7) . ?
N8 H8N 0.82(5) . ?
N9 N10 1.404(4) . ?
N9 C11 1.464(5) . ?
N10 C12 1.280(5) . ?
N11 C14 1.346(5) . ?
N11 C13 1.376(5) . ?
N11 H11N 0.87(5) . ?
N12 C14 1.305(5) . ?
N12 C15 1.377(5) . ?
N12 Zn1 1.988(3) 2_566 ?
N13 N14 1.381(5) . ?
N13 C16 1.444(6) . ?
N14 C17 1.281(5) . ?
N15 C19 1.310(6) . ?
N15 C18 1.379(6) . ?
N16 C19 1.342(6) . ?
N16 C20 1.363(7) . ?
N16 H16N 0.92(6) . ?
N17 N18 1.389(5) . ?
N17 C21 1.440(6) . ?
N18 C22 1.284(6) . ?
N19 C24 1.317(6) . ?
N19 C23 1.379(6) . ?
N20 C24 1.335(7) . ?
N20 C25 1.351(7) . ?
N20 H20N 0.84(7) . ?
N21 N22 1.404(5) . ?
N21 C26 1.456(7) . ?
N22 C27 1.281(6) . ?
N23 C29 1.328(6) . ?
N23 C28 1.394(6) . ?
N24 C29 1.314(7) . ?
N24 C30 1.355(7) . ?
N24 H24N 0.93(2) . ?
N25 O1A 1.19(3) . ?
N25 O2 1.229(5) . ?
N25 O3 1.239(5) . ?
N25 O1 1.25(2) . ?
N26 O5 1.228(5) . ?
N26 O6 1.229(5) . ?
N26 O4 1.251(5) . ?
N27 O8 1.237(5) . ?
N27 O9 1.238(5) . ?
N27 O7 1.251(5) . ?
N28 O12 1.193(6) . ?
N28 O10 1.211(6) . ?
N28 O11 1.254(6) . ?
C1 H1A 0.9600 . ?
C1 H1B 0.9600 . ?
C1 H1C 0.9600 . ?
C2 C3 1.429(5) . ?
C2 H2A 0.9300 . ?
C3 C5 1.360(6) . ?
C4 H4A 0.9300 . ?
C5 H5A 0.9300 . ?
C6 H6A 0.9600 . ?
C6 H6B 0.9600 . ?
C6 H6C 0.9600 . ?
C7 C8 1.439(6) . ?
C7 H7A 0.9300 . ?
C8 C10 1.352(6) . ?
C9 H9N 0.9300 . ?
C10 H10 0.9300 . ?
C11 H11A 0.9600 . ?
C11 H11B 0.9600 . ?
C11 H11C 0.9600 . ?
C12 C13 1.449(5) . ?
C12 H12 0.9300 . ?
C13 C15 1.349(5) . ?
C14 H14 0.9300 . ?
C15 H15 0.9300 . ?
C16 H16A 0.9600 . ?
C16 H16B 0.9600 . ?
C16 H16C 0.9600 . ?
C17 C18 1.437(6) . ?
C17 H17 0.9300 . ?
C18 C20 1.367(6) . ?
C19 H19 0.9300 . ?
C20 H20 0.9300 . ?
C21 H21A 0.9600 . ?
C21 H21B 0.9600 . ?
C21 H21C 0.9600 . ?
C22 C23 1.426(7) . ?
C22 H22 0.9300 . ?
C23 C25 1.369(7) . ?
C24 H24 0.9300 . ?
C25 H25 0.9300 . ?
C26 H26A 0.9600 . ?
C26 H26B 0.9600 . ?
C26 H26C 0.9600 . ?
C27 C28 1.437(7) . ?
C27 H27 0.9300 . ?
C28 C30 1.346(7) . ?
C29 H29 0.9300 . ?
C30 H30 0.9300 . ?

loop_
_geom_torsion_atom_site_label_1
_geom_torsion_atom_site_label_2
_geom_torsion_atom_site_label_3
_geom_torsion_atom_site_label_4
_geom_torsion
_geom_torsion_site_symmetry_1
_geom_torsion_site_symmetry_2
_geom_torsion_site_symmetry_3
_geom_torsion_site_symmetry_4
_geom_torsion_publ_flag
N9 P1 N1 N2 -62.2(3) . . . . ?
N5 P1 N1 N2 44.2(3) . . . . ?
S1 P1 N1 N2 169.1(2) . . . . ?
N9 P1 N1 C1 121.8(4) . . . . ?
N5 P1 N1 C1 -131.8(4) . . . . ?
S1 P1 N1 C1 -6.9(4) . . . . ?
C1 N1 N2 C2 1.3(6) . . . . ?
P1 N1 N2 C2 -175.0(3) . . . . ?
C1 N1 N2 Zn1 -171.3(3) . . . . ?
P1 N1 N2 Zn1 12.4(4) . . . . ?
N12 Zn1 N2 C2 -89.4(3) 2_566 . . . ?
N3 Zn1 N2 C2 8.7(3) . . . . ?
N7 Zn1 N2 C2 97.4(4) . . . . ?
N6 Zn1 N2 C2 145.8(3) . . . . ?
N12 Zn1 N2 N1 83.8(3) 2_566 . . . ?
N3 Zn1 N2 N1 -178.1(3) . . . . ?
N7 Zn1 N2 N1 -89.5(4) . . . . ?
N6 Zn1 N2 N1 -41.0(3) . . . . ?
N12 Zn1 N3 C4 -80.2(4) 2_566 . . . ?
N7 Zn1 N3 C4 31.6(4) . . . . ?
N6 Zn1 N3 C4 116.0(4) . . . . ?
N2 Zn1 N3 C4 -178.3(4) . . . . ?
N12 Zn1 N3 C3 89.7(3) 2_566 . . . ?
N7 Zn1 N3 C3 -158.6(3) . . . . ?
N6 Zn1 N3 C3 -74.1(3) . . . . ?
N2 Zn1 N3 C3 -8.5(3) . . . . ?
N1 P1 N5 N6 -69.5(3) . . . . ?
N9 P1 N5 N6 39.6(3) . . . . ?
S1 P1 N5 N6 165.5(3) . . . . ?
N1 P1 N5 C6 108.9(4) . . . . ?
N9 P1 N5 C6 -142.0(4) . . . . ?
S1 P1 N5 C6 -16.0(5) . . . . ?
C6 N5 N6 C7 21.6(6) . . . . ?
P1 N5 N6 C7 -160.0(3) . . . . ?
C6 N5 N6 Zn1 -149.6(4) . . . . ?
P1 N5 N6 Zn1 28.9(4) . . . . ?
N12 Zn1 N6 C7 108.3(3) 2_566 . . . ?
N3 Zn1 N6 C7 -91.4(3) . . . . ?
N7 Zn1 N6 C7 3.7(3) . . . . ?
N2 Zn1 N6 C7 -154.4(3) . . . . ?
N12 Zn1 N6 N5 -80.0(3) 2_566 . . . ?
N3 Zn1 N6 N5 80.3(4) . . . . ?
N7 Zn1 N6 N5 175.3(3) . . . . ?
N2 Zn1 N6 N5 17.3(3) . . . . ?
N12 Zn1 N7 C9 54.3(6) 2_566 . . . ?
N3 Zn1 N7 C9 -50.9(6) . . . . ?
N6 Zn1 N7 C9 178.0(6) . . . . ?
N2 Zn1 N7 C9 -132.6(5) . . . . ?
N12 Zn1 N7 C8 -125.0(3) 2_566 . . . ?
N3 Zn1 N7 C8 129.8(3) . . . . ?
N6 Zn1 N7 C8 -1.3(3) . . . . ?
N2 Zn1 N7 C8 48.0(5) . . . . ?
N1 P1 N9 N10 -42.9(3) . . . . ?
N5 P1 N9 N10 -155.0(3) . . . . ?
S1 P1 N9 N10 82.7(3) . . . . ?
N1 P1 N9 C11 171.9(3) . . . . ?
N5 P1 N9 C11 59.9(4) . . . . ?
S1 P1 N9 C11 -62.5(3) . . . . ?
C11 N9 N10 C12 -10.7(5) . . . . ?
P1 N9 N10 C12 -155.2(3) . . . . ?
N17 P2 N13 N14 -51.3(4) . . . . ?
N21 P2 N13 N14 62.9(3) . . . . ?
S2 P2 N13 N14 -174.6(3) . . . . ?
N17 P2 N13 C16 129.9(4) . . . . ?
N21 P2 N13 C16 -115.8(4) . . . . ?
S2 P2 N13 C16 6.6(4) . . . . ?
C16 N13 N14 C17 -5.7(6) . . . . ?
P2 N13 N14 C17 175.5(3) . . . . ?
C16 N13 N14 Zn2 160.3(3) . . . . ?
P2 N13 N14 Zn2 -18.5(5) . . . . ?
N19 Zn2 N14 C17 -93.3(3) . . . . ?
N15 Zn2 N14 C17 -9.5(3) . . . . ?
N23 Zn2 N14 C17 73.9(3) . . . . ?
N22 Zn2 N14 C17 135.0(3) . . . . ?
N18 Zn2 N14 C17 -140.1(3) . . . . ?
N19 Zn2 N14 N13 99.8(4) . . . . ?
N15 Zn2 N14 N13 -176.4(4) . . . . ?
N23 Zn2 N14 N13 -93.1(4) . . . . ?
N22 Zn2 N14 N13 -32.0(3) . . . . ?
N18 Zn2 N14 N13 52.9(3) . . . . ?
N19 Zn2 N15 C19 -43.5(5) . . . . ?
N23 Zn2 N15 C19 58.9(5) . . . . ?
N22 Zn2 N15 C19 134.5(4) . . . . ?
N14 Zn2 N15 C19 -176.2(5) . . . . ?
N18 Zn2 N15 C19 -118.5(4) . . . . ?
N19 Zn2 N15 C18 139.7(3) . . . . ?
N23 Zn2 N15 C18 -117.9(3) . . . . ?
N22 Zn2 N15 C18 -42.2(4) . . . . ?
N14 Zn2 N15 C18 7.1(3) . . . . ?
N18 Zn2 N15 C18 64.7(4) . . . . ?
N13 P2 N17 N18 66.1(4) . . . . ?
N21 P2 N17 N18 -46.5(4) . . . . ?
S2 P2 N17 N18 -169.6(3) . . . . ?
N13 P2 N17 C21 -114.1(5) . . . . ?
N21 P2 N17 C21 133.3(5) . . . . ?
S2 P2 N17 C21 10.2(5) . . . . ?
C21 N17 N18 C22 -1.2(7) . . . . ?
P2 N17 N18 C22 178.6(4) . . . . ?
C21 N17 N18 Zn2 170.7(4) . . . . ?
P2 N17 N18 Zn2 -9.5(5) . . . . ?
N19 Zn2 N18 C22 -10.5(3) . . . . ?
N15 Zn2 N18 C22 78.1(4) . . . . ?
N23 Zn2 N18 C22 -97.5(4) . . . . ?
N22 Zn2 N18 C22 -147.7(3) . . . . ?
N14 Zn2 N18 C22 135.5(3) . . . . ?
N19 Zn2 N18 N17 176.9(4) . . . . ?
N15 Zn2 N18 N17 -94.5(4) . . . . ?
N23 Zn2 N18 N17 90.0(4) . . . . ?
N22 Zn2 N18 N17 39.7(4) . . . . ?
N14 Zn2 N18 N17 -37.1(4) . . . . ?
N15 Zn2 N19 C24 55.8(5) . . . . ?
N23 Zn2 N19 C24 -40.3(5) . . . . ?
N22 Zn2 N19 C24 -122.4(5) . . . . ?
N14 Zn2 N19 C24 128.9(5) . . . . ?
N18 Zn2 N19 C24 175.7(5) . . . . ?
N15 Zn2 N19 C23 -108.6(4) . . . . ?
N23 Zn2 N19 C23 155.4(4) . . . . ?
N22 Zn2 N19 C23 73.3(4) . . . . ?
N14 Zn2 N19 C23 -35.4(4) . . . . ?
N18 Zn2 N19 C23 11.4(3) . . . . ?
N17 P2 N21 N22 72.4(4) . . . . ?
N13 P2 N21 N22 -42.5(4) . . . . ?
S2 P2 N21 N22 -165.3(3) . . . . ?
N17 P2 N21 C26 -64.7(5) . . . . ?
N13 P2 N21 C26 -179.6(5) . . . . ?
S2 P2 N21 C26 57.6(5) . . . . ?
C26 N21 N22 C27 -70.5(6) . . . . ?
P2 N21 N22 C27 150.6(4) . . . . ?
C26 N21 N22 Zn2 109.3(5) . . . . ?
P2 N21 N22 Zn2 -29.6(5) . . . . ?
N19 Zn2 N22 C27 103.8(4) . . . . ?
N15 Zn2 N22 C27 -73.6(4) . . . . ?
N23 Zn2 N22 C27 9.9(4) . . . . ?
N14 Zn2 N22 C27 -122.3(4) . . . . ?
N18 Zn2 N22 C27 162.8(4) . . . . ?
N19 Zn2 N22 N21 -76.0(4) . . . . ?
N15 Zn2 N22 N21 106.5(4) . . . . ?
N23 Zn2 N22 N21 -170.0(4) . . . . ?
N14 Zn2 N22 N21 57.9(3) . . . . ?
N18 Zn2 N22 N21 -17.1(3) . . . . ?
N19 Zn2 N23 C29 54.1(7) . . . . ?
N15 Zn2 N23 C29 -44.2(7) . . . . ?
N22 Zn2 N23 C29 -176.7(7) . . . . ?
N14 Zn2 N23 C29 -116.3(6) . . . . ?
N18 Zn2 N23 C29 132.0(6) . . . . ?
N19 Zn2 N23 C28 -139.7(3) . . . . ?
N15 Zn2 N23 C28 122.0(3) . . . . ?
N22 Zn2 N23 C28 -10.5(3) . . . . ?
N14 Zn2 N23 C28 49.9(4) . . . . ?
N18 Zn2 N23 C28 -61.9(4) . . . . ?
N1 N2 C2 C3 178.9(3) . . . . ?
Zn1 N2 C2 C3 -7.3(4) . . . . ?
C4 N3 C3 C5 -0.9(5) . . . . ?
Zn1 N3 C3 C5 -173.9(3) . . . . ?
C4 N3 C3 C2 -178.9(4) . . . . ?
Zn1 N3 C3 C2 8.1(5) . . . . ?
N2 C2 C3 C5 -177.1(5) . . . . ?
N2 C2 C3 N3 0.3(6) . . . . ?
C3 N3 C4 N4 0.9(5) . . . . ?
Zn1 N3 C4 N4 171.4(3) . . . . ?
C5 N4 C4 N3 -0.6(5) . . . . ?
C4 N4 C5 C3 0.0(5) . . . . ?
N3 C3 C5 N4 0.6(5) . . . . ?
C2 C3 C5 N4 178.2(4) . . . . ?
N5 N6 C7 C8 -177.7(4) . . . . ?
Zn1 N6 C7 C8 -5.4(5) . . . . ?
C9 N7 C8 C10 -0.2(6) . . . . ?
Zn1 N7 C8 C10 179.4(3) . . . . ?
C9 N7 C8 C7 179.4(4) . . . . ?
Zn1 N7 C8 C7 -1.0(5) . . . . ?
N6 C7 C8 C10 -176.0(5) . . . . ?
N6 C7 C8 N7 4.5(7) . . . . ?
C8 N7 C9 N8 0.1(6) . . . . ?
Zn1 N7 C9 N8 -179.3(4) . . . . ?
C10 N8 C9 N7 0.0(6) . . . . ?
N7 C8 C10 N8 0.2(6) . . . . ?
C7 C8 C10 N8 -179.3(5) . . . . ?
C9 N8 C10 C8 -0.1(6) . . . . ?
N9 N10 C12 C13 -174.5(3) . . . . ?
C14 N11 C13 C15 -0.7(4) . . . . ?
C14 N11 C13 C12 176.4(4) . . . . ?
N10 C12 C13 C15 178.1(4) . . . . ?
N10 C12 C13 N11 1.8(6) . . . . ?
C15 N12 C14 N11 -0.7(5) . . . . ?
Zn1 N12 C14 N11 -177.4(3) 2_566 . . . ?
C13 N11 C14 N12 0.9(5) . . . . ?
N11 C13 C15 N12 0.3(5) . . . . ?
C12 C13 C15 N12 -176.6(4) . . . . ?
C14 N12 C15 C13 0.2(5) . . . . ?
Zn1 N12 C15 C13 177.2(3) 2_566 . . . ?
N13 N14 C17 C18 178.0(4) . . . . ?
Zn2 N14 C17 C18 10.0(5) . . . . ?
C19 N15 C18 C20 0.3(5) . . . . ?
Zn2 N15 C18 C20 177.9(3) . . . . ?
C19 N15 C18 C17 177.7(4) . . . . ?
Zn2 N15 C18 C17 -4.7(5) . . . . ?
N14 C17 C18 C20 171.9(5) . . . . ?
N14 C17 C18 N15 -4.8(6) . . . . ?
C18 N15 C19 N16 0.4(5) . . . . ?
Zn2 N15 C19 N16 -176.6(3) . . . . ?
C20 N16 C19 N15 -1.0(6) . . . . ?
C19 N16 C20 C18 1.2(5) . . . . ?
N15 C18 C20 N16 -0.9(5) . . . . ?
C17 C18 C20 N16 -177.8(5) . . . . ?
N17 N18 C22 C23 -179.0(4) . . . . ?
Zn2 N18 C22 C23 7.7(5) . . . . ?
C24 N19 C23 C25 -0.6(6) . . . . ?
Zn2 N19 C23 C25 167.7(3) . . . . ?
C24 N19 C23 C22 179.4(5) . . . . ?
Zn2 N19 C23 C22 -12.3(6) . . . . ?
N18 C22 C23 C25 -178.5(5) . . . . ?
N18 C22 C23 N19 1.5(7) . . . . ?
C23 N19 C24 N20 0.7(6) . . . . ?
Zn2 N19 C24 N20 -164.9(4) . . . . ?
C25 N20 C24 N19 -0.6(6) . . . . ?
C24 N20 C25 C23 0.2(6) . . . . ?
N19 C23 C25 N20 0.2(6) . . . . ?
C22 C23 C25 N20 -179.8(5) . . . . ?
N21 N22 C27 C28 173.1(4) . . . . ?
Zn2 N22 C27 C28 -6.8(6) . . . . ?
C29 N23 C28 C30 -0.7(6) . . . . ?
Zn2 N23 C28 C30 -172.5(4) . . . . ?
C29 N23 C28 C27 -177.0(5) . . . . ?
Zn2 N23 C28 C27 11.2(6) . . . . ?
N22 C27 C28 C30 -178.6(6) . . . . ?
N22 C27 C28 N23 -3.2(7) . . . . ?
C30 N24 C29 N23 -0.1(7) . . . . ?
C28 N23 C29 N24 0.5(6) . . . . ?
Zn2 N23 C29 N24 167.2(5) . . . . ?
N23 C28 C30 N24 0.6(7) . . . . ?
C27 C28 C30 N24 176.3(5) . . . . ?
C29 N24 C30 C28 -0.3(7) . . . . ?
